data_7206202
loop_
_publ_author_name
'Nauha, Elisa'
'Ojala, Antti'
'Nissinen, Maija'
'Saxell, Heidi'

_publ_section_title
;
 Comparison of the polymorphs and solvates of two analogous
 fungicides---a case study of the applicability of a supramolecular
 synthon approach in crystal engineering
;
_journal_issue 15
_journal_name_full CrystEngComm
_journal_page_first 4956
_journal_paper_doi 10.1039/c1ce05077j
_journal_volume 13
_journal_year 2011
_chemical_formula_moiety 'C14 H18 N4 O4 S2, C H2 Cl2'
_chemical_formula_sum 'C15 H20 Cl2 N4 O4 S2'
_chemical_formula_weight 455.37
_chemical_name_systematic
;
?
;
_space_group_IT_number 15
_symmetry_cell_setting monoclinic
_symmetry_space_group_name_Hall '-C 2yc'
_symmetry_space_group_name_H-M 'C 1 2/c 1'
_atom_sites_solution_hydrogens geom
_atom_sites_solution_primary direct
_atom_sites_solution_secondary difmap
_audit_creation_method SHELXL-97
_cell_angle_alpha 90.00
_cell_angle_beta 110.996(3)
_cell_angle_gamma 90.00
_cell_formula_units_Z 4
_cell_length_a 16.1404(3)
_cell_length_b 17.3754(3)
_cell_length_c 8.2332(2)
_cell_measurement_temperature 173(2)
_cell_volume 2155.66(9)
_computing_cell_refinement 'HKL Scalepack (Otwinowski & Minor 1997)'
_computing_data_collection 'Collect (Bruker AXS BV, 1997-2004)'
_computing_data_reduction 'HKL Denzo and Scalepack (Otwinowski & Minor 1997)'
_computing_structure_refinement 'SHELXL-97 (Sheldrick, 1997)'
_computing_structure_solution 'SHELXS-97 (Sheldrick, 1990)'
_diffrn_ambient_temperature 173(2)
_diffrn_measured_fraction_theta_full 0.929
_diffrn_measured_fraction_theta_max 0.929
_diffrn_radiation_monochromator graphite
_diffrn_radiation_source 'fine-focus sealed tube'
_diffrn_radiation_type CuK\a
_diffrn_radiation_wavelength 1.54178
_diffrn_reflns_av_R_equivalents 0.0605
_diffrn_reflns_av_sigmaI/netI 0.0571
_diffrn_reflns_limit_h_max 18
_diffrn_reflns_limit_h_min -18
_diffrn_reflns_limit_k_max 20
_diffrn_reflns_limit_k_min -16
_diffrn_reflns_limit_l_max 9
_diffrn_reflns_limit_l_min -9
_diffrn_reflns_number 2757
_diffrn_reflns_theta_full 66.94
_diffrn_reflns_theta_max 66.94
_diffrn_reflns_theta_min 3.88
_exptl_absorpt_coefficient_mu 4.767
_exptl_absorpt_correction_T_max 0.6471
_exptl_absorpt_correction_T_min 0.4203
_exptl_absorpt_correction_type multi-scan
_exptl_absorpt_process_details
;
Denzo (Otwinowski, Borek, Majewski & Minor,2003)
;
_exptl_crystal_colour colorless
_exptl_crystal_density_diffrn 1.403
_exptl_crystal_density_method 'not measured'
_exptl_crystal_description block
_exptl_crystal_F_000 944
_exptl_crystal_size_max 0.22
_exptl_crystal_size_mid 0.14
_exptl_crystal_size_min 0.10
_refine_diff_density_max 0.533
_refine_diff_density_min -0.695
_refine_diff_density_rms 0.155
_refine_ls_extinction_method none
_refine_ls_goodness_of_fit_ref 1.172
_refine_ls_hydrogen_treatment mixed
_refine_ls_matrix_type full
_refine_ls_number_parameters 143
_refine_ls_number_reflns 1781
_refine_ls_number_restraints 2
_refine_ls_restrained_S_all 1.171
_refine_ls_R_factor_all 0.1739
_refine_ls_R_factor_gt 0.1591
_refine_ls_shift/su_max 0.002
_refine_ls_shift/su_mean 0.001
_refine_ls_structure_factor_coef Fsqd
_refine_ls_weighting_details 'calc w=1/[\s^2^(Fo^2^)+(0.1124P)^2^+85.0469P] where P=(Fo^2^+2Fc^2^)/3'
_refine_ls_weighting_scheme calc
_refine_ls_wR_factor_gt 0.4149
_refine_ls_wR_factor_ref 0.4220
_reflns_number_gt 1461
_reflns_number_total 1781
_reflns_threshold_expression >2sigma(I)
_cod_data_source_file c1ce05077j.txt
_cod_data_source_block TE-DCM
_cod_original_cell_volume 2155.66(8)
_cod_original_sg_symbol_H-M C2/c
_cod_database_code 7206202

loop_
_symmetry_equiv_pos_as_xyz
'x, y, z'
'x, -y, z+1/2'
'x+1/2, y+1/2, z'
'x+1/2, -y+1/2, z+1/2'
'-x, -y, -z'
'-x, y, -z-1/2'
'-x+1/2, -y+1/2, -z'
'-x+1/2, y+1/2, -z-1/2'

loop_
_atom_site_label
_atom_site_type_symbol
_atom_site_fract_x
_atom_site_fract_y
_atom_site_fract_z
_atom_site_U_iso_or_equiv
_atom_site_adp_type
_atom_site_occupancy
_atom_site_symmetry_multiplicity
_atom_site_calc_flag
_atom_site_refinement_flags
_atom_site_disorder_assembly
_atom_site_disorder_group
S1 S 0.1880(3) 0.8558(2) 1.0073(4) 0.0615(13) Uani 1 1 d . . .
O1 O 0.0723(8) 0.7619(6) 0.4539(13) 0.082(4) Uani 1 1 d . . .
O2 O 0.1807(6) 0.6736(5) 0.5579(11) 0.044(2) Uani 1 1 d . . .
N1 N 0.1660(6) 0.7640(5) 0.7380(11) 0.034(2) Uani 1 1 d D . .
H1N H 0.214(5) 0.737(6) 0.805(14) 0.041 Uiso 1 1 d D . .
N2 N 0.0714(7) 0.8669(5) 0.6869(13) 0.044(3) Uani 1 1 d D . .
H2N H 0.050(9) 0.851(8) 0.573(6) 0.052 Uiso 1 1 d D . .
C1 C 0.2167(11) 0.5711(8) 0.407(2) 0.066(4) Uani 1 1 d . . .
H1A H 0.2751 0.5896 0.4131 0.099 Uiso 1 1 calc R . .
H1B H 0.1917 0.5378 0.3049 0.099 Uiso 1 1 calc R . .
H1C H 0.2228 0.5419 0.5124 0.099 Uiso 1 1 calc R . .
C2 C 0.1556(10) 0.6391(8) 0.3915(18) 0.054(4) Uani 1 1 d . . .
H2A H 0.1615 0.6766 0.3056 0.065 Uiso 1 1 calc R . .
H2B H 0.0931 0.6217 0.3528 0.065 Uiso 1 1 calc R . .
C3 C 0.1354(10) 0.7368(7) 0.5738(17) 0.050(3) Uani 1 1 d . . .
C4 C 0.1365(8) 0.8275(7) 0.7959(16) 0.041(3) Uani 1 1 d . . .
C5 C 0.0365(7) 0.9389(6) 0.7240(14) 0.035(3) Uani 1 1 d . . .
C6 C 0.0748(7) 1.0078(7) 0.7030(14) 0.036(3) Uani 1 1 d . . .
H6 H 0.1264 1.0077 0.6730 0.043 Uiso 1 1 calc R . .
C7 C 0.0381(8) 1.0755(6) 0.7256(14) 0.037(3) Uani 1 1 d . . .
H7 H 0.0634 1.1229 0.7087 0.044 Uiso 1 1 calc R . .
C100 C 0.056(3) 0.614(2) 0.862(8) 0.11(2) Uani 0.50 1 d P A -1
H10A H 0.1130 0.6000 0.8495 0.135 Uiso 0.50 1 calc PR A -1
H10B H 0.0668 0.6582 0.9414 0.135 Uiso 0.50 1 calc PR A -1
Cl1 Cl -0.0214(10) 0.6407(8) 0.6543(16) 0.094(3) Uani 0.50 1 d P A -1
Cl2 Cl 0.0205(7) 0.5370(5) 0.9522(16) 0.091(3) Uani 0.50 1 d P A -1

loop_
_atom_site_aniso_label
_atom_site_aniso_U_11
_atom_site_aniso_U_22
_atom_site_aniso_U_33
_atom_site_aniso_U_23
_atom_site_aniso_U_13
_atom_site_aniso_U_12
S1 0.072(3) 0.061(2) 0.0373(17) -0.0093(15) 0.0023(16) 0.0369(19)
O1 0.103(9) 0.060(7) 0.053(6) -0.013(5) -0.010(6) 0.047(6)
O2 0.048(5) 0.036(4) 0.042(5) -0.006(4) 0.008(4) 0.012(4)
N1 0.038(5) 0.031(5) 0.031(5) -0.003(4) 0.010(4) 0.003(4)
N2 0.055(7) 0.029(5) 0.042(5) 0.002(4) 0.011(5) 0.010(5)
C1 0.076(10) 0.046(8) 0.071(10) -0.025(7) 0.021(8) 0.011(7)
C2 0.069(9) 0.040(7) 0.050(7) -0.012(6) 0.018(7) 0.008(6)
C3 0.069(9) 0.029(6) 0.045(7) -0.004(5) 0.011(7) 0.005(6)
C4 0.036(6) 0.034(6) 0.044(7) 0.002(5) 0.002(5) -0.005(5)
C5 0.040(6) 0.024(5) 0.035(6) -0.006(4) 0.005(5) 0.000(4)
C6 0.031(6) 0.044(7) 0.038(6) 0.006(5) 0.019(5) 0.003(5)
C7 0.049(7) 0.018(5) 0.038(6) 0.002(4) 0.009(5) -0.002(5)
C100 0.05(2) 0.04(2) 0.23(6) 0.04(3) 0.03(3) 0.029(17)
Cl1 0.101(10) 0.092(9) 0.098(7) 0.013(6) 0.046(7) 0.014(7)
Cl2 0.079(6) 0.074(6) 0.122(8) 0.015(5) 0.040(6) -0.001(5)

loop_
_atom_type_symbol
_atom_type_description
_atom_type_scat_dispersion_real
_atom_type_scat_dispersion_imag
_atom_type_scat_source
C C 0.0181 0.0091 'International Tables Vol C Tables 4.2.6.8 and 6.1.1.4'
H H 0.0000 0.0000 'International Tables Vol C Tables 4.2.6.8 and 6.1.1.4'
N N 0.0311 0.0180 'International Tables Vol C Tables 4.2.6.8 and 6.1.1.4'
O O 0.0492 0.0322 'International Tables Vol C Tables 4.2.6.8 and 6.1.1.4'
S S 0.3331 0.5567 'International Tables Vol C Tables 4.2.6.8 and 6.1.1.4'
Cl Cl 0.3639 0.7018 'International Tables Vol C Tables 4.2.6.8 and 6.1.1.4'

loop_
_geom_angle_atom_site_label_1
_geom_angle_atom_site_label_2
_geom_angle_atom_site_label_3
_geom_angle
_geom_angle_site_symmetry_1
_geom_angle_site_symmetry_3
_geom_angle_publ_flag
C3 O2 C2 117.4(10) . . ?
C3 N1 C4 126.1(10) . . ?
C3 N1 H1N 111(8) . . ?
C4 N1 H1N 122(8) . . ?
C4 N2 C5 125.9(10) . . ?
C4 N2 H2N 118(9) . . ?
C5 N2 H2N 116(9) . . ?
C2 C1 H1A 109.5 . . ?
C2 C1 H1B 109.5 . . ?
H1A C1 H1B 109.5 . . ?
C2 C1 H1C 109.5 . . ?
H1A C1 H1C 109.5 . . ?
H1B C1 H1C 109.5 . . ?
O2 C2 C1 107.3(11) . . ?
O2 C2 H2A 110.2 . . ?
C1 C2 H2A 110.2 . . ?
O2 C2 H2B 110.2 . . ?
C1 C2 H2B 110.2 . . ?
H2A C2 H2B 108.5 . . ?
O1 C3 N1 126.0(12) . . ?
O1 C3 O2 122.5(12) . . ?
N1 C3 O2 111.4(11) . . ?
N2 C4 N1 118.9(11) . . ?
N2 C4 S1 121.8(10) . . ?
N1 C4 S1 119.2(9) . . ?
C6 C5 C5 120.2(7) . 6_557 ?
C6 C5 N2 119.7(10) . . ?
C5 C5 N2 120.1(6) 6_557 . ?
C7 C6 C5 119.7(10) . . ?
C7 C6 H6 120.2 . . ?
C5 C6 H6 120.2 . . ?
C6 C7 C7 120.0(7) . 6_557 ?
C6 C7 H7 120.0 . . ?
C7 C7 H7 120.0 6_557 . ?
Cl2 C100 Cl1 113(3) . . ?
Cl2 C100 H10A 109.0 . . ?
Cl1 C100 H10A 109.0 . . ?
Cl2 C100 H10B 109.0 . . ?
Cl1 C100 H10B 109.0 . . ?
H10A C100 H10B 107.8 . . ?

loop_
_geom_bond_atom_site_label_1
_geom_bond_atom_site_label_2
_geom_bond_distance
_geom_bond_site_symmetry_2
_geom_bond_publ_flag
S1 C4 1.710(12) . ?
O1 C3 1.217(16) . ?
O2 C3 1.351(15) . ?
O2 C2 1.415(15) . ?
N1 C3 1.348(15) . ?
N1 C4 1.355(15) . ?
N1 H1N 0.91(2) . ?
N2 C4 1.306(15) . ?
N2 C5 1.449(14) . ?
N2 H2N 0.92(2) . ?
C1 C2 1.515(19) . ?
C1 H1A 0.9800 . ?
C1 H1B 0.9800 . ?
C1 H1C 0.9800 . ?
C2 H2A 0.9900 . ?
C2 H2B 0.9900 . ?
C5 C6 1.386(16) . ?
C5 C5 1.39(2) 6_557 ?
C6 C7 1.359(16) . ?
C6 H6 0.9500 . ?
C7 C7 1.43(2) 6_557 ?
C7 H7 0.9500 . ?
C100 Cl2 1.72(5) . ?
C100 Cl1 1.78(5) . ?
C100 H10A 0.9900 . ?
C100 H10B 0.9900 . ?

loop_
_geom_hbond_atom_site_label_D
_geom_hbond_atom_site_label_H
_geom_hbond_atom_site_label_A
_geom_hbond_distance_DH
_geom_hbond_distance_HA
_geom_hbond_distance_DA
_geom_hbond_angle_DHA
_geom_hbond_site_symmetry_A
N1 H1N S1 0.91(2) 2.40(4) 3.277(10) 164(11) 7_567
N2 H2N O1 0.92(2) 1.94(10) 2.652(14) 133(12) .

loop_
_geom_torsion_atom_site_label_1
_geom_torsion_atom_site_label_2
_geom_torsion_atom_site_label_3
_geom_torsion_atom_site_label_4
_geom_torsion
_geom_torsion_site_symmetry_1
_geom_torsion_site_symmetry_2
_geom_torsion_site_symmetry_3
_geom_torsion_site_symmetry_4
_geom_torsion_publ_flag
C3 O2 C2 C1 179.0(12) . . . . ?
C4 N1 C3 O1 -5(2) . . . . ?
C4 N1 C3 O2 178.2(11) . . . . ?
C2 O2 C3 O1 4(2) . . . . ?
C2 O2 C3 N1 -179.8(12) . . . . ?
C5 N2 C4 N1 -175.1(11) . . . . ?
C5 N2 C4 S1 2.5(18) . . . . ?
C3 N1 C4 N2 1.3(19) . . . . ?
C3 N1 C4 S1 -176.5(11) . . . . ?
C4 N2 C5 C6 87.0(16) . . . . ?
C4 N2 C5 C5 -94.7(17) . . . 6_557 ?
C5 C5 C6 C7 -3(2) 6_557 . . . ?
N2 C5 C6 C7 175.2(10) . . . . ?
C5 C6 C7 C7 1(2) . . . 6_557 ?
